data_7212404
loop_
_publ_author_name
'Constable, Edwin C.'
'Zhang, Guoqi'
'Coronado, Eugenio'
'Housecroft, Catherine E.'
'Neuburger, Markus'

_publ_section_title
;
 Not just size and shape: spherically symmetrical d5 and d10 metal ions
 give different coordination nets with
 4,2&#x2032;:6&#x2032;,4&#x2033;-terpyridines
;
_journal_issue 7
_journal_name_full CrystEngComm
_journal_page_first 2139
_journal_paper_doi 10.1039/b926597j
_journal_volume 12
_journal_year 2010
_chemical_formula_moiety 'C30 H29 N3 O8 S1 Zn2'
_chemical_formula_sum 'C30 H29 N3 O8 S Zn2'
_chemical_formula_weight 722.40
_space_group_IT_number 14
_symmetry_cell_setting monoclinic
_symmetry_space_group_name_Hall '-P 2ybc'
_symmetry_space_group_name_H-M 'P 1 21/c 1'
_atom_sites_solution_hydrogens geom
_atom_sites_solution_primary direct
_audit_creation_date 09-10-15
_audit_creation_method CRYSTALS_ver_12.86
_cell_angle_alpha 90
_cell_angle_beta 90.457(3)
_cell_angle_gamma 90
_cell_formula_units_Z 4
_cell_length_a 8.1338(4)
_cell_length_b 14.9020(7)
_cell_length_c 25.2700(10)
_cell_measurement_reflns_used 4893
_cell_measurement_temperature 123
_cell_measurement_theta_max 26
_cell_measurement_theta_min 3
_cell_volume 3062.9(2)
_computing_cell_refinement 'Apex2 (Bruker AXS, 2006)'
_computing_data_collection 'Apex2 (Bruker AXS, 2006)'
_computing_data_reduction 'Apex2 (Bruker AXS, 2006)'
_computing_molecular_graphics 'CAMERON (Watkin et al., 1996)'
_computing_publication_material 'CRYSTALS (Betteridge et al., 2003)'
_computing_structure_refinement 'CRYSTALS (Betteridge et al., 2003)'
_computing_structure_solution 'SIR92 (Altomare et al., 1994)'
_diffrn_ambient_temperature 123
_diffrn_measured_fraction_theta_full 0.999
_diffrn_measured_fraction_theta_max 0.999
_diffrn_measurement_device 'Bruker Kappa Apex2'
_diffrn_measurement_device_type Area
_diffrn_measurement_method '\f & \w scans'
_diffrn_radiation_monochromator graphite
_diffrn_radiation_type 'Mo K\a'
_diffrn_radiation_wavelength 0.71073
_diffrn_reflns_av_R_equivalents 0.077
_diffrn_reflns_limit_h_max 10
_diffrn_reflns_limit_h_min -10
_diffrn_reflns_limit_k_max 19
_diffrn_reflns_limit_k_min -19
_diffrn_reflns_limit_l_max 32
_diffrn_reflns_limit_l_min -32
_diffrn_reflns_number 42659
_diffrn_reflns_theta_full 27.594
_diffrn_reflns_theta_max 27.594
_diffrn_reflns_theta_min 1.612
_diffrn_standards_number 0
_exptl_absorpt_coefficient_mu 1.689
_exptl_absorpt_correction_T_max 0.86
_exptl_absorpt_correction_T_min 0.75
_exptl_absorpt_correction_type multi-scan
_exptl_absorpt_process_details 'DENZO/SCALEPACK (Otwinowski & Minor, 1997)'
_exptl_crystal_colour colourless
_exptl_crystal_density_diffrn 1.567
_exptl_crystal_density_method 'not measured'
_exptl_crystal_description block
_exptl_crystal_F_000 1480
_exptl_crystal_size_max 0.25
_exptl_crystal_size_mid 0.17
_exptl_crystal_size_min 0.09
_refine_diff_density_max 1.14
_refine_diff_density_min -0.47
_refine_ls_extinction_method None
_refine_ls_goodness_of_fit_ref 1.1055
_refine_ls_hydrogen_treatment constr
_refine_ls_matrix_type full
_refine_ls_number_parameters 397
_refine_ls_number_reflns 4056
_refine_ls_number_restraints 0
_refine_ls_R_factor_all 0.0861
_refine_ls_R_factor_gt 0.0389
_refine_ls_shift/su_max 0.000203
_refine_ls_structure_factor_coef F
_refine_ls_weighting_details
;
Method, part 1, Chebychev polynomial, (Watkin, 1994, Prince, 1982)
[weight] = 1.0/[A~0~*T~0~(x)+A~1~*T~1~(x) ... +A~n-1~]*T~n-1~(x)]
where A~i~ are the Chebychev coefficients listed below and x= Fcalc/Fmax
Method = Robust Weighting (Prince, 1982)
W = [weight] * [1-(deltaF/6*sigmaF)^2^]^2^
A~i~ are:
0.167 0.150 0.552E-01
;
_refine_ls_weighting_scheme calc
_refine_ls_wR_factor_all 0.1174
_refine_ls_wR_factor_gt 0.0406
_refine_ls_wR_factor_ref 0.0406
_reflns_limit_h_max 10
_reflns_limit_h_min -10
_reflns_limit_k_max 19
_reflns_limit_k_min 0
_reflns_limit_l_max 32
_reflns_limit_l_min 0
_reflns_number_gt 4056
_reflns_number_total 7103
_reflns_threshold_expression I>2.0\s(I)
_oxford_diffrn_Wilson_B_factor 1.54
_oxford_diffrn_Wilson_scale 371.85
_oxford_refine_ls_r_factor_ref 0.0389
_oxford_refine_ls_scale 0.04043(6)
_oxford_reflns_number_all 7078
_oxford_reflns_threshold_expression_ref I>2.0\s(I)
_oxford_structure_analysis_title 'gq86_123k_0ma in P2(1)/c'
_cod_data_source_file b926597j.txt
_cod_data_source_block gq86
_cod_depositor_comments
;
The following automatic conversions were performed:

'_symmetry_cell_setting' value 'Monoclinic' changed to 'monoclinic'
according to /home/saulius/struct/CIF-dictionaries/cif_core.dic
dictionary named 'cif_core.dic' version 2.4.2 from 2011-04-26.

Automatic conversion script
Id: cif_fix_values 1891 2012-01-12 08:04:46Z andrius 
;
_cod_original_sg_symbol_H-M 'P 21/c'
_cod_original_formula_sum 'C30 H29 N3 O8 S1 Zn2'
_cod_database_code 7212404

loop_
_symmetry_equiv_pos_as_xyz
x,y,z
-x,-y,-z
-x,y+1/2,-z+1/2
x,-y+1/2,z+1/2

loop_
_atom_site_label
_atom_site_type_symbol
_atom_site_fract_x
_atom_site_fract_y
_atom_site_fract_z
_atom_site_U_iso_or_equiv
_atom_site_occupancy
_atom_site_adp_type
_atom_site_refinement_flags_posn
Zn1 Zn -0.18277(6) -0.18650(3) 0.289527(16) 0.0168 1.0000 Uani .
Zn2 Zn -0.31705(6) -0.29456(3) 0.204838(17) 0.0188 1.0000 Uani .
N1 N -0.0711(4) -0.10817(19) 0.34475(11) 0.0155 1.0000 Uani .
N2 N 0.2497(4) 0.00150(19) 0.49976(12) 0.0148 1.0000 Uani .
N3 N 0.5696(4) -0.1253(2) 0.65126(11) 0.0172 1.0000 Uani .
C1 C -0.0613(5) -0.0189(2) 0.33968(14) 0.0187 1.0000 Uani .
C2 C 0.0144(4) 0.0357(2) 0.37627(13) 0.0169 1.0000 Uani .
C3 C 0.0869(4) -0.0034(2) 0.42095(13) 0.0147 1.0000 Uani .
C4 C 0.0786(4) -0.0958(2) 0.42577(13) 0.0150 1.0000 Uani .
C5 C -0.0004(4) -0.1453(2) 0.38756(14) 0.0166 1.0000 Uani .
C6 C 0.1712(4) 0.0509(2) 0.46280(13) 0.0136 1.0000 Uani .
C7 C 0.1698(5) 0.1437(2) 0.46342(14) 0.0186 1.0000 Uani .
C8 C 0.2529(5) 0.1901(2) 0.50328(14) 0.0183 1.0000 Uani .
C9 C 0.3362(4) 0.1378(2) 0.54131(13) 0.0156 1.0000 Uani .
C10 C 0.3299(4) 0.0453(2) 0.53846(13) 0.0139 1.0000 Uani .
C11 C 0.4967(4) -0.1586(2) 0.60762(14) 0.0180 1.0000 Uani .
C12 C 0.4168(5) -0.1054(2) 0.57107(14) 0.0180 1.0000 Uani .
C13 C 0.4119(4) -0.0136(2) 0.57833(13) 0.0146 1.0000 Uani .
C14 C 0.4848(5) 0.0214(3) 0.62416(14) 0.0203 1.0000 Uani .
C15 C 0.5614(5) -0.0362(3) 0.65873(14) 0.0213 1.0000 Uani .
C16 C 0.2551(5) 0.2888(2) 0.50587(15) 0.0212 1.0000 Uani .
C17 C 0.2842(5) 0.3335(3) 0.55407(16) 0.0276 1.0000 Uani .
C18 C 0.2871(6) 0.4255(3) 0.55722(18) 0.0342 1.0000 Uani .
C19 C 0.2596(6) 0.4773(3) 0.51250(18) 0.0330 1.0000 Uani .
C20 C 0.2307(6) 0.4349(3) 0.46463(19) 0.0350 1.0000 Uani .
C21 C 0.2292(5) 0.3422(3) 0.46145(17) 0.0273 1.0000 Uani .
S1 S 0.2694(2) 0.59502(8) 0.52210(6) 0.0506 1.0000 Uani .
C22 C 0.2017(9) 0.6336(4) 0.4624(3) 0.0740 1.0000 Uani .
O1 O -0.0001(3) -0.18732(18) 0.23413(10) 0.0259 1.0000 Uani .
O2 O -0.1026(3) -0.26503(18) 0.16656(11) 0.0290 1.0000 Uani .
O3 O -0.3048(4) -0.09009(18) 0.24783(11) 0.0290 1.0000 Uani .
O4 O -0.4006(4) -0.17259(19) 0.18111(11) 0.0316 1.0000 Uani .
O5 O -0.4011(3) -0.21615(19) 0.32600(11) 0.0285 1.0000 Uani .
O6 O -0.5018(4) -0.2960(2) 0.25926(11) 0.0331 1.0000 Uani .
O7 O -0.0997(4) -0.30799(17) 0.31515(11) 0.0274 1.0000 Uani .
O8 O -0.1918(4) -0.38921(18) 0.24701(11) 0.0297 1.0000 Uani .
C23 C 0.0097(5) -0.2227(2) 0.18939(14) 0.0202 1.0000 Uani .
C24 C 0.1693(6) -0.2131(3) 0.1606(2) 0.0415 1.0000 Uani .
C25 C -0.3843(5) -0.1001(3) 0.20528(15) 0.0208 1.0000 Uani .
C26 C -0.4659(6) -0.0183(3) 0.18240(18) 0.0355 1.0000 Uani .
C27 C -0.5146(5) -0.2577(2) 0.30294(15) 0.0207 1.0000 Uani .
C28 C -0.6793(6) -0.2619(3) 0.32938(19) 0.0399 1.0000 Uani .
C29 C -0.1144(5) -0.3801(2) 0.29007(15) 0.0189 1.0000 Uani .
C30 C -0.0308(6) -0.4623(3) 0.31236(17) 0.0320 1.0000 Uani .
H221 H 0.1974 0.6970 0.4652 0.1100 1.0000 Uiso R
H223 H 0.0964 0.6102 0.4550 0.1097 1.0000 Uiso R
H222 H 0.2774 0.6164 0.4359 0.1098 1.0000 Uiso R
H11 H -0.1075 0.0063 0.3097 0.0228 1.0000 Uiso R
H21 H 0.0192 0.0973 0.3712 0.0202 1.0000 Uiso R
H41 H 0.1246 -0.1238 0.4547 0.0186 1.0000 Uiso R
H51 H -0.0084 -0.2063 0.3914 0.0200 1.0000 Uiso R
H71 H 0.1126 0.1750 0.4373 0.0230 1.0000 Uiso R
H91 H 0.3965 0.1652 0.5683 0.0196 1.0000 Uiso R
H111 H 0.5013 -0.2199 0.6021 0.0218 1.0000 Uiso R
H121 H 0.3694 -0.1307 0.5411 0.0220 1.0000 Uiso R
H141 H 0.4807 0.0825 0.6312 0.0251 1.0000 Uiso R
H151 H 0.6076 -0.0130 0.6884 0.0246 1.0000 Uiso R
H171 H 0.2998 0.3001 0.5844 0.0344 1.0000 Uiso R
H181 H 0.3086 0.4535 0.5898 0.0412 1.0000 Uiso R
H201 H 0.2114 0.4682 0.4340 0.0418 1.0000 Uiso R
H211 H 0.2123 0.3153 0.4288 0.0324 1.0000 Uiso R
H241 H 0.1728 -0.2514 0.1302 0.0630 1.0000 Uiso R
H243 H 0.2592 -0.2266 0.1838 0.0637 1.0000 Uiso R
H242 H 0.1798 -0.1524 0.1491 0.0638 1.0000 Uiso R
H261 H -0.4470 -0.0156 0.1451 0.0543 1.0000 Uiso R
H262 H -0.5808 -0.0218 0.1887 0.0546 1.0000 Uiso R
H263 H -0.4248 0.0345 0.1989 0.0549 1.0000 Uiso R
H282 H -0.7287 -0.3194 0.3243 0.0612 1.0000 Uiso R
H281 H -0.6661 -0.2507 0.3663 0.0608 1.0000 Uiso R
H283 H -0.7497 -0.2174 0.3142 0.0618 1.0000 Uiso R
H302 H -0.0799 -0.5147 0.2990 0.0486 1.0000 Uiso R
H301 H -0.0371 -0.4622 0.3502 0.0479 1.0000 Uiso R
H303 H 0.0824 -0.4613 0.3028 0.0485 1.0000 Uiso R

loop_
_atom_site_aniso_label
_atom_site_aniso_U_11
_atom_site_aniso_U_22
_atom_site_aniso_U_33
_atom_site_aniso_U_23
_atom_site_aniso_U_13
_atom_site_aniso_U_12
Zn1 0.0174(3) 0.0169(2) 0.0161(2) -0.00468(17) -0.00404(16) -0.00088(17)
Zn2 0.0174(3) 0.0217(2) 0.0172(2) -0.00754(18) -0.00369(17) -0.00210(18)
N1 0.0147(17) 0.0170(15) 0.0148(15) 0.0004(12) -0.0018(12) -0.0008(12)
N2 0.0117(12) 0.0192(15) 0.0136(13) 0.0015(12) 0.0003(10) 0.0012(12)
N3 0.0134(17) 0.0246(16) 0.0137(15) 0.0059(12) -0.0009(12) 0.0000(12)
C1 0.020(2) 0.0196(18) 0.0165(18) 0.0024(14) -0.0044(15) -0.0003(14)
C2 0.017(2) 0.0185(17) 0.0154(17) 0.0029(14) -0.0043(14) -0.0027(14)
C3 0.012(2) 0.0195(17) 0.0130(17) -0.0005(14) 0.0009(14) -0.0020(14)
C4 0.016(2) 0.0156(16) 0.0139(17) 0.0025(13) -0.0044(14) 0.0044(13)
C5 0.017(2) 0.0131(16) 0.0193(19) 0.0018(14) 0.0006(15) -0.0009(14)
C6 0.009(2) 0.0174(17) 0.0141(18) -0.0009(13) 0.0026(14) 0.0008(13)
C7 0.018(2) 0.0234(19) 0.0148(18) 0.0030(15) -0.0014(15) -0.0001(15)
C8 0.0187(15) 0.0219(18) 0.0144(15) 0.0014(15) -0.0004(12) -0.0010(14)
C9 0.0118(19) 0.0233(18) 0.0118(17) -0.0003(14) -0.0015(14) -0.0013(14)
C10 0.011(2) 0.0212(18) 0.0102(17) 0.0009(14) 0.0005(14) -0.0003(14)
C11 0.017(2) 0.0185(17) 0.0184(18) 0.0012(14) -0.0003(15) 0.0003(14)
C12 0.019(2) 0.0229(18) 0.0121(17) 0.0001(14) -0.0019(15) -0.0006(15)
C13 0.012(2) 0.0211(18) 0.0110(17) 0.0009(14) 0.0031(14) 0.0048(14)
C14 0.023(2) 0.0218(18) 0.0157(18) -0.0018(15) -0.0045(15) 0.0046(15)
C15 0.023(2) 0.027(2) 0.0134(18) -0.0017(15) -0.0063(15) -0.0004(16)
C16 0.0210(17) 0.0192(19) 0.0235(19) 0.0008(15) -0.0004(15) -0.0016(16)
C17 0.039(3) 0.022(2) 0.022(2) -0.0034(16) -0.0061(18) -0.0021(17)
C18 0.046(3) 0.026(2) 0.031(2) -0.0056(18) -0.006(2) -0.0028(19)
C19 0.034(2) 0.025(2) 0.041(3) -0.0061(18) 0.002(2) -0.0005(18)
C20 0.041(3) 0.028(2) 0.036(3) 0.0057(19) -0.005(2) 0.0022(19)
C21 0.032(2) 0.023(2) 0.027(2) 0.0010(16) -0.0046(18) 0.0019(17)
S1 0.0718(10) 0.0252(6) 0.0545(8) -0.0049(6) -0.0101(7) 0.0004(6)
C22 0.101(6) 0.054(4) 0.067(4) -0.023(3) 0.001(4) -0.008(4)
O1 0.0238(16) 0.0309(15) 0.0230(14) -0.0074(12) 0.0039(11) -0.0055(11)
O2 0.0247(17) 0.0300(15) 0.0323(16) -0.0122(12) 0.0019(12) -0.0080(12)
O3 0.0353(18) 0.0234(14) 0.0282(15) -0.0014(12) -0.0111(13) 0.0069(12)
O4 0.0336(19) 0.0272(15) 0.0337(16) -0.0037(13) -0.0132(13) 0.0038(13)
O5 0.0236(16) 0.0302(15) 0.0317(15) -0.0099(12) 0.0014(12) -0.0045(12)
O6 0.0274(18) 0.0433(18) 0.0287(15) -0.0165(13) 0.0029(12) -0.0089(13)
O7 0.0348(18) 0.0202(14) 0.0269(14) -0.0029(11) -0.0091(12) 0.0005(11)
O8 0.0377(18) 0.0235(14) 0.0277(15) -0.0054(12) -0.0138(13) 0.0031(12)
C23 0.023(2) 0.0169(17) 0.0212(19) -0.0027(15) 0.0022(15) 0.0031(15)
C24 0.026(3) 0.049(3) 0.050(3) -0.013(2) 0.019(2) -0.009(2)
C25 0.017(2) 0.0238(19) 0.0214(19) 0.0009(16) -0.0035(15) -0.0004(15)
C26 0.039(3) 0.030(2) 0.037(3) 0.0068(19) -0.011(2) 0.0071(19)
C27 0.017(2) 0.0225(18) 0.023(2) 0.0002(15) 0.0026(15) -0.0005(15)
C28 0.027(3) 0.050(3) 0.043(3) -0.013(2) 0.012(2) -0.007(2)
C29 0.016(2) 0.0168(17) 0.024(2) -0.0009(15) 0.0016(15) -0.0014(14)
C30 0.037(3) 0.025(2) 0.034(2) 0.0040(18) -0.0088(19) 0.0091(18)

loop_
_atom_type_symbol
_atom_type_scat_dispersion_real
_atom_type_scat_dispersion_imag
_atom_type_scat_Cromer_Mann_a1
_atom_type_scat_Cromer_Mann_b1
_atom_type_scat_Cromer_Mann_a2
_atom_type_scat_Cromer_Mann_b2
_atom_type_scat_Cromer_Mann_a3
_atom_type_scat_Cromer_Mann_b3
_atom_type_scat_Cromer_Mann_a4
_atom_type_scat_Cromer_Mann_b4
_atom_type_scat_Cromer_Mann_c
_atom_type_scat_source
C 0.0033 0.0016 2.3100 20.8439 1.0200 10.2075 1.5886 0.5687 0.8650 51.6512 0.2156 'International Tables Vol C 4.2.6.8 and 6.1.1.4'
H 0.0000 0.0000 0.4930 10.5109 0.3229 26.1257 0.1402 3.1424 0.0408 57.7998 0.0030 'International Tables Vol C 4.2.6.8 and 6.1.1.4'
N 0.0061 0.0033 12.2126 0.0057 3.1322 9.8933 2.0125 28.9975 1.1663 0.5826 -11.5290 'International Tables Vol C 4.2.6.8 and 6.1.1.4'
O 0.0106 0.0060 3.0485 13.2771 2.2868 5.7011 1.5463 0.3239 0.8670 32.9089 0.2508 'International Tables Vol C 4.2.6.8 and 6.1.1.4'
S 0.1246 0.1234 6.9053 1.4679 5.2034 22.2151 1.4379 0.2536 1.5863 56.1720 0.8669 'International Tables Vol C 4.2.6.8 and 6.1.1.4'
Zn 0.2839 1.4301 14.0743 3.2655 7.0318 0.2333 5.1652 10.3163 2.4100 58.7097 1.3041 'International Tables Vol C 4.2.6.8 and 6.1.1.4'

loop_
_geom_angle_atom_site_label_1
_geom_angle_site_symmetry_1
_geom_angle_atom_site_label_2
_geom_angle_atom_site_label_3
_geom_angle_site_symmetry_3
_geom_angle
_geom_angle_publ_flag
Zn2 . Zn1 N1 . 174.87(9) yes
Zn2 . Zn1 O1 . 76.26(7) yes
N1 . Zn1 O1 . 98.64(11) yes
Zn2 . Zn1 O3 . 80.20(8) yes
N1 . Zn1 O3 . 99.42(11) yes
O1 . Zn1 O3 . 90.22(12) yes
Zn2 . Zn1 O5 . 83.64(7) yes
N1 . Zn1 O5 . 101.47(11) yes
O1 . Zn1 O5 . 159.83(10) yes
O3 . Zn1 O5 . 87.96(12) yes
Zn2 . Zn1 O7 . 82.09(7) yes
N1 . Zn1 O7 . 98.47(11) yes
O1 . Zn1 O7 . 88.36(12) yes
O3 . Zn1 O7 . 162.06(11) yes
O5 . Zn1 O7 . 87.24(12) yes
Zn1 . Zn2 N3 4_444 173.64(9) yes
Zn1 . Zn2 O2 . 84.93(7) yes
N3 4_444 Zn2 O2 . 101.30(11) yes
Zn1 . Zn2 O4 . 80.98(8) yes
N3 4_444 Zn2 O4 . 100.45(12) yes
O2 . Zn2 O4 . 87.28(12) yes
Zn1 . Zn2 O6 . 77.46(8) yes
N3 4_444 Zn2 O6 . 96.36(11) yes
O2 . Zn2 O6 . 162.25(11) yes
O4 . Zn2 O6 . 87.82(13) yes
Zn1 . Zn2 O8 . 79.26(7) yes
N3 4_444 Zn2 O8 . 99.49(12) yes
O2 . Zn2 O8 . 88.36(12) yes
O4 . Zn2 O8 . 160.06(11) yes
O6 . Zn2 O8 . 90.47(13) yes
Zn1 . N1 C1 . 122.2(2) yes
Zn1 . N1 C5 . 120.3(2) yes
C1 . N1 C5 . 117.5(3) yes
C6 . N2 C10 . 117.7(3) yes
Zn2 4_645 N3 C11 . 121.8(2) yes
Zn2 4_645 N3 C15 . 120.9(2) yes
C11 . N3 C15 . 117.3(3) yes
N1 . C1 C2 . 123.4(3) yes
N1 . C1 H11 . 117.3 no
C2 . C1 H11 . 119.3 no
C1 . C2 C3 . 118.7(3) yes
C1 . C2 H21 . 120.8 no
C3 . C2 H21 . 120.5 no
C2 . C3 C4 . 117.8(3) yes
C2 . C3 C6 . 122.3(3) yes
C4 . C3 C6 . 119.9(3) yes
C3 . C4 C5 . 119.7(3) yes
C3 . C4 H41 . 120.1 no
C5 . C4 H41 . 120.1 no
C4 . C5 N1 . 122.8(3) yes
C4 . C5 H51 . 119.5 no
N1 . C5 H51 . 117.7 no
C3 . C6 N2 . 114.0(3) yes
C3 . C6 C7 . 123.1(3) yes
N2 . C6 C7 . 122.9(3) yes
C6 . C7 C8 . 120.0(3) yes
C6 . C7 H71 . 119.9 no
C8 . C7 H71 . 120.1 no
C7 . C8 C9 . 116.6(3) yes
C7 . C8 C16 . 122.3(3) yes
C9 . C8 C16 . 121.2(3) yes
C8 . C9 C10 . 120.0(3) yes
C8 . C9 H91 . 120.3 no
C10 . C9 H91 . 119.7 no
C9 . C10 N2 . 122.8(3) yes
C9 . C10 C13 . 122.4(3) yes
N2 . C10 C13 . 114.8(3) yes
N3 . C11 C12 . 122.8(3) yes
N3 . C11 H111 . 118.0 no
C12 . C11 H111 . 119.2 no
C11 . C12 C13 . 119.7(3) yes
C11 . C12 H121 . 120.3 no
C13 . C12 H121 . 119.9 no
C10 . C13 C12 . 120.5(3) yes
C10 . C13 C14 . 121.7(3) yes
C12 . C13 C14 . 117.8(3) yes
C13 . C14 C15 . 118.8(3) yes
C13 . C14 H141 . 120.6 no
C15 . C14 H141 . 120.6 no
C14 . C15 N3 . 123.6(3) yes
C14 . C15 H151 . 118.2 no
N3 . C15 H151 . 118.2 no
C8 . C16 C17 . 120.9(3) yes
C8 . C16 C21 . 122.3(3) yes
C17 . C16 C21 . 116.8(4) yes
C16 . C17 C18 . 121.7(4) yes
C16 . C17 H171 . 119.1 no
C18 . C17 H171 . 119.2 no
C17 . C18 C19 . 120.4(4) yes
C17 . C18 H181 . 119.9 no
C19 . C18 H181 . 119.7 no
C18 . C19 C20 . 119.0(4) yes
C18 . C19 S1 . 115.6(3) yes
C20 . C19 S1 . 125.4(4) yes
C19 . C20 C21 . 120.5(4) yes
C19 . C20 H201 . 120.6 no
C21 . C20 H201 . 118.8 no
C16 . C21 C20 . 121.6(4) yes
C16 . C21 H211 . 119.4 no
C20 . C21 H211 . 119.0 no
C19 . S1 C22 . 101.5(3) yes
S1 . C22 H221 . 106.4 no
S1 . C22 H223 . 109.8 no
H221 . C22 H223 . 110.4 no
S1 . C22 H222 . 109.1 no
H221 . C22 H222 . 110.3 no
H223 . C22 H222 . 110.8 no
Zn1 . O1 C23 . 132.2(3) yes
Zn2 . O2 C23 . 120.9(2) yes
Zn1 . O3 C25 . 127.1(2) yes
Zn2 . O4 C25 . 126.7(2) yes
Zn1 . O5 C27 . 122.3(2) yes
Zn2 . O6 C27 . 131.1(3) yes
Zn1 . O7 C29 . 124.9(2) yes
Zn2 . O8 C29 . 128.5(2) yes
O1 . C23 O2 . 125.5(4) yes
O1 . C23 C24 . 117.4(4) yes
O2 . C23 C24 . 117.2(3) yes
C23 . C24 H241 . 111.4 no
C23 . C24 H243 . 110.0 no
H241 . C24 H243 . 109.8 no
C23 . C24 H242 . 108.6 no
H241 . C24 H242 . 108.6 no
H243 . C24 H242 . 108.5 no
O3 . C25 O4 . 124.9(4) yes
O3 . C25 C26 . 117.1(3) yes
O4 . C25 C26 . 118.0(3) yes
C25 . C26 H261 . 109.9 no
C25 . C26 H262 . 108.9 no
H261 . C26 H262 . 109.4 no
C25 . C26 H263 . 110.5 no
H261 . C26 H263 . 109.9 no
H262 . C26 H263 . 108.3 no
O5 . C27 O6 . 124.9(4) yes
O5 . C27 C28 . 118.0(4) yes
O6 . C27 C28 . 117.1(4) yes
C27 . C28 H282 . 110.7 no
C27 . C28 H281 . 109.5 no
H282 . C28 H281 . 109.5 no
C27 . C28 H283 . 109.0 no
H282 . C28 H283 . 108.6 no
H281 . C28 H283 . 109.5 no
O8 . C29 O7 . 125.0(3) yes
O8 . C29 C30 . 117.1(3) yes
O7 . C29 C30 . 117.8(3) yes
C29 . C30 H302 . 110.6 no
C29 . C30 H301 . 110.1 no
H302 . C30 H301 . 109.6 no
C29 . C30 H303 . 109.0 no
H302 . C30 H303 . 109.4 no
H301 . C30 H303 . 108.2 no

loop_
_geom_bond_atom_site_label_1
_geom_bond_atom_site_label_2
_geom_bond_site_symmetry_2
_geom_bond_distance
_geom_bond_publ_flag
Zn1 Zn2 . 2.8859(5) yes
Zn1 N1 . 2.028(3) yes
Zn1 O1 . 2.050(3) yes
Zn1 O3 . 2.035(3) yes
Zn1 O5 . 2.056(3) yes
Zn1 O7 . 2.036(3) yes
Zn2 N3 4_444 2.022(3) yes
Zn2 O2 . 2.049(3) yes
Zn2 O4 . 2.029(3) yes
Zn2 O6 . 2.045(3) yes
Zn2 O8 . 2.036(3) yes
N1 C1 . 1.339(5) yes
N1 C5 . 1.341(4) yes
N2 C6 . 1.346(4) yes
N2 C10 . 1.341(4) yes
N3 C11 . 1.343(5) yes
N3 C15 . 1.343(5) yes
C1 C2 . 1.374(5) yes
C1 H11 . 0.922 no
C2 C3 . 1.397(5) yes
C2 H21 . 0.928 no
C3 C4 . 1.384(5) yes
C3 C6 . 1.494(5) yes
C4 C5 . 1.371(5) yes
C4 H41 . 0.918 no
C5 H51 . 0.916 no
C6 C7 . 1.383(5) yes
C7 C8 . 1.393(5) yes
C7 H71 . 0.931 no
C8 C9 . 1.407(5) yes
C8 C16 . 1.473(5) yes
C9 C10 . 1.381(5) yes
C9 H91 . 0.932 no
C10 C13 . 1.490(5) yes
C11 C12 . 1.377(5) yes
C11 H111 . 0.925 no
C12 C13 . 1.381(5) yes
C12 H121 . 0.927 no
C13 C14 . 1.398(5) yes
C14 C15 . 1.371(5) yes
C14 H141 . 0.928 no
C15 H151 . 0.905 no
C16 C17 . 1.407(5) yes
C16 C21 . 1.391(5) yes
C17 C18 . 1.374(6) yes
C17 H171 . 0.923 no
C18 C19 . 1.385(6) yes
C18 H181 . 0.939 no
C19 C20 . 1.383(6) yes
C19 S1 . 1.773(4) yes
C20 C21 . 1.383(6) yes
C20 H201 . 0.932 no
C21 H211 . 0.925 no
S1 C22 . 1.702(7) yes
C22 H221 . 0.949 no
C22 H223 . 0.942 no
C22 H222 . 0.948 no
O1 C23 . 1.250(4) yes
O2 C23 . 1.247(4) yes
O3 C25 . 1.259(4) yes
O4 C25 . 1.247(5) yes
O5 C27 . 1.251(4) yes
O6 C27 . 1.247(5) yes
O7 C29 . 1.253(4) yes
O8 C29 . 1.260(4) yes
C23 C24 . 1.501(6) yes
C24 H241 . 0.957 no
C24 H243 . 0.955 no
C24 H242 . 0.954 no
C25 C26 . 1.501(5) yes
C26 H261 . 0.958 no
C26 H262 . 0.951 no
C26 H263 . 0.951 no
C27 C28 . 1.503(6) yes
C28 H282 . 0.955 no
C28 H281 . 0.953 no
C28 H283 . 0.956 no
C29 C30 . 1.508(5) yes
C30 H302 . 0.939 no
C30 H301 . 0.957 no
C30 H303 . 0.954 no

loop_
_geom_hbond_atom_site_label_D
_geom_hbond_atom_site_label_H
_geom_hbond_atom_site_label_A
_geom_hbond_site_symmetry_A
_geom_hbond_angle_DHA
_geom_hbond_distance_DH
_geom_hbond_distance_HA
_geom_hbond_distance_DA
_geom_hbond_publ_flag
C2 H21 O2 3_555 158 0.93 2.36 3.243(6) yes
C5 H51 O7 . 122 0.92 2.56 3.139(6) yes
C14 H141 O5 2_556 158 0.93 2.36 3.238(6) yes
